data_1564109
loop_
_publ_author_name
'Guo, Liwei'
'Zhang, Wenjuan'
'Cao, Furong'
'Jiang, Youshu'
'Zhang, Randi'
'Ma, Yanping'
'Solan, Gregory A.'
'Sun, Yang'
'Sun, Wen-Hua'

_publ_section_title
;
 Remote dibenzocycloheptyl substitution on a bis(arylimino)pyridyl-iron
 ethylene polymerization catalyst; enhanced thermal stability and
 unexpected effects on polymer properties
;
_journal_issue 29
_journal_name_full 'Polymer Chemistry'
_journal_page_first 4214
_journal_page_last 4225
_journal_paper_doi 10.1039/D1PY00660F
_journal_volume 12
_journal_year 2021
_chemical_formula_moiety 'C57 H55 Cl2 Fe N3'
_chemical_formula_sum 'C57 H55 Cl2 Fe N3'
_chemical_formula_weight 908.79
_space_group_crystal_system monoclinic
_space_group_IT_number 14
_space_group_name_Hall '-P 2ybc'
_space_group_name_H-M_alt 'P 1 21/c 1'
_atom_sites_solution_hydrogens mixed
_atom_sites_solution_primary direct
_audit_creation_date 2018-04-17
_audit_creation_method
;
Olex2 1.2
(compiled 2017.08.10 svn.r3458 for OlexSys, GUI svn.r5381)
;
_audit_update_record
;
2021-04-21 deposited with the CCDC.	2021-07-06 downloaded from the CCDC.
;
_cell_angle_alpha 90
_cell_angle_beta 102.716(2)
_cell_angle_gamma 90
_cell_formula_units_Z 4
_cell_length_a 21.6551(4)
_cell_length_b 17.1174(3)
_cell_length_c 16.8958(3)
_cell_measurement_reflns_used 27475
_cell_measurement_temperature 173.1500
_cell_measurement_theta_max 30.2550
_cell_measurement_theta_min 1.7090
_cell_volume 6109.3(2)
_computing_cell_refinement 'CrysAlisPro 1.171.39.9d (Rigaku OD, 2015)'
_computing_data_collection 'CrysAlisPro 1.171.39.9d (Rigaku OD, 2015)'
_computing_data_reduction 'CrysAlisPro 1.171.39.9d (Rigaku OD, 2015)'
_computing_molecular_graphics 'Olex2 (Dolomanov et al., 2009)'
_computing_publication_material 'Olex2 (Dolomanov et al., 2009)'
_computing_structure_refinement 'ShelXL (Sheldrick, 2015)'
_computing_structure_solution 'SIR2004 (Burla et al., 2007)'
_diffrn_ambient_temperature 173.1500
_diffrn_measured_fraction_theta_full 0.997
_diffrn_measured_fraction_theta_max 0.920
_diffrn_measurement_details
;
List of Runs (angles in degrees, time in seconds):

  # Type    Start    End  Width  t~exp~   \w     \q     \k     \f   Frames
#--------------------------------------------------------------------------
  1  \w   -110.00  70.00   0.50   11.00    --  -20.00  45.00 270.00  360
  2  \w   -110.00  57.00   0.50   11.00    --  -20.00  45.00  90.00  334
  3  \w    -80.00  58.00   0.50   11.00    --  -20.00  45.00 180.00  276
  4  \w   -110.00  27.00   0.50   11.00    --  -20.00  45.00   0.00  274
;
_diffrn_measurement_device 'abstract diffractometer'
_diffrn_measurement_device_type 'dtrek-CrysAlisPro-abstract goniometer imported rigaku-d*trek images'
_diffrn_measurement_method '\w scans'
_diffrn_radiation_type MoK\a
_diffrn_radiation_wavelength 0.71073
_diffrn_reflns_av_R_equivalents 0.0786
_diffrn_reflns_av_unetI/netI 0.0771
_diffrn_reflns_Laue_measured_fraction_full 0.997
_diffrn_reflns_Laue_measured_fraction_max 0.920
_diffrn_reflns_limit_h_max 30
_diffrn_reflns_limit_h_min -30
_diffrn_reflns_limit_k_max 23
_diffrn_reflns_limit_k_min -24
_diffrn_reflns_limit_l_max 23
_diffrn_reflns_limit_l_min -23
_diffrn_reflns_number 100995
_diffrn_reflns_point_group_measured_fraction_full 0.997
_diffrn_reflns_point_group_measured_fraction_max 0.920
_diffrn_reflns_theta_full 25.242
_diffrn_reflns_theta_max 31.539
_diffrn_reflns_theta_min 1.531
_exptl_absorpt_coefficient_mu 0.366
_exptl_absorpt_correction_T_max 1.00000
_exptl_absorpt_correction_T_min 0.81516
_exptl_absorpt_correction_type multi-scan
_exptl_absorpt_process_details
;
CrysAlisPro 1.171.39.9d (Rigaku Oxford Diffraction, 2015)
Empirical absorption correction using spherical harmonics,
 implemented in SCALE3 ABSPACK scaling algorithm.
;
_exptl_crystal_colour blue
_exptl_crystal_density_diffrn 0.988
_exptl_crystal_description Plate
_exptl_crystal_F_000 1912
_exptl_crystal_size_max 0.231
_exptl_crystal_size_mid 0.103
_exptl_crystal_size_min 0.036
_refine_diff_density_max 0.559
_refine_diff_density_min -0.341
_refine_diff_density_rms 0.065
_refine_ls_extinction_method none
_refine_ls_goodness_of_fit_ref 1.029
_refine_ls_hydrogen_treatment constr
_refine_ls_matrix_type full
_refine_ls_number_parameters 595
_refine_ls_number_reflns 18760
_refine_ls_number_restraints 27
_refine_ls_restrained_S_all 1.035
_refine_ls_R_factor_all 0.1300
_refine_ls_R_factor_gt 0.0783
_refine_ls_shift/su_max 0.159
_refine_ls_shift/su_mean 0.004
_refine_ls_structure_factor_coef Fsqd
_refine_ls_weighting_details 'w=1/[\s^2^(Fo^2^)+(0.0842P)^2^+4.0967P] where P=(Fo^2^+2Fc^2^)/3'
_refine_ls_weighting_scheme calc
_refine_ls_wR_factor_gt 0.1812
_refine_ls_wR_factor_ref 0.2040
_reflns_Friedel_coverage 0.000
_reflns_number_gt 11529
_reflns_number_total 18760
_reflns_threshold_expression 'I > 2\s(I)'
_cod_data_source_file d1py00660f2.cif
_cod_data_source_block Fe4_sq
_cod_depositor_comments 'Adding full bibliography for 1564108--1564109.cif.'
_cod_database_code 1564109
_shelx_shelxl_version_number 2016/6
_shelx_space_group_comment
;
The symmetry employed for this shelxl refinement is uniquely defined
by the following loop, which should always be used as a source of
symmetry information in preference to the above space-group names.
They are only intended as comments.
;
_shelx_estimated_absorpt_t_max 1.00000
_shelx_estimated_absorpt_t_min 0.50315
_olex2_refinement_description
;
1. Fixed Uiso
 At 1.2 times of:
  All C(H) groups, All C(H,H) groups
 At 1.5 times of:
  All C(H,H,H) groups
2. Restrained distances
 C18-C17A
 1.54 with sigma of 0.01
 C41-C40 = C42-C41A
 1.54 with sigma of 0.01
3. Uiso/Uaniso restraints and constraints
C41 \\sim C40: within 1.7A with sigma of 0.02 and sigma for terminal atoms of
0.04
Uanis(C17A) \\sim Ueq: with sigma of 0.01 and sigma for terminal atoms of 0.02
Uanis(C41) \\sim Ueq, Uanis(C41A) \\sim Ueq: with sigma of 0.01 and sigma for
terminal atoms of 0.02
4. Others
 Sof(H16C)=Sof(H16D)=Sof(H16E)=Sof(H18D)=Sof(H18E)=Sof(C17A)=Sof(H17D)=
 Sof(H17E)=Sof(H17F)=1-FVAR(1)
 Sof(H16A)=Sof(H16B)=Sof(H18A)=Sof(H18B)=Sof(H18C)=Sof(C17)=Sof(H17A)=
 Sof(H17B)=Sof(H17C)=FVAR(1)
 Sof(H40C)=Sof(H40D)=Sof(H40E)=Sof(H42D)=Sof(H42E)=Sof(C41A)=Sof(H41D)=
 Sof(H41E)=Sof(H41F)=1-FVAR(2)
 Sof(H40A)=Sof(H40B)=Sof(H42A)=Sof(H42B)=Sof(H42C)=Sof(C41)=Sof(H41A)=
 Sof(H41B)=Sof(H41C)=FVAR(2)
5.a Riding coordinates:
 C16(H16A,H16B), C16(H16C,H16D,H16E), C18(H18A,H18B,H18C), C18(H18D,H18E)
5.b Ternary CH refined with riding coordinates:
 C19(H19), C43(H43)
5.c Secondary CH2 refined with riding coordinates:
 C27(H27A,H27B), C26(H26A,H26B), C40(H40A,H40B), C42(H42D,H42E), C51(H51A,
 H51B), C50(H50A,H50B)
5.d Me refined with riding coordinates:
 C41(H41A,H41B,H41C)
5.e Aromatic/amide H refined with riding coordinates:
 C32(H32), C31(H31), C30(H30), C29(H29), C24(H24), C23(H23), C22(H22),
 C21(H21), C12(H12), C14(H14), C2(H2), C3(H3), C4(H4), C38(H38), C36(H36),
 C56(H56), C55(H55), C54(H54), C53(H53), C48(H48), C47(H47), C46(H46), C45(H45)
5.f Idealised Me refined as rotating group:
 C7(H7A,H7B,H7C), C9(H9A,H9B,H9C), C40(H40C,H40D,H40E), C42(H42A,H42B,H42C),
 C17(H17A,H17B,H17C), C17A(H17D,H17E,H17F), C41A(H41D,H41E,H41F)
;
_olex2_submission_special_instructions 'No special instructions were received'
_oxdiff_exptl_absorpt_empirical_details
;
Empirical correction (ABSPACK) includes:
- Absorption correction using spherical harmonics
- Frame scaling
- Detector area scaling
;

loop_
_space_group_symop_operation_xyz
'x, y, z'
'-x, y+1/2, -z+1/2'
'-x, -y, -z'
'x, -y-1/2, z-1/2'

loop_
_atom_site_label
_atom_site_type_symbol
_atom_site_fract_x
_atom_site_fract_y
_atom_site_fract_z
_atom_site_U_iso_or_equiv
_atom_site_adp_type
_atom_site_occupancy
_atom_site_site_symmetry_order
_atom_site_calc_flag
_atom_site_refinement_flags_posn
_atom_site_refinement_flags_adp
_atom_site_refinement_flags_occupancy
_atom_site_disorder_assembly
_atom_site_disorder_group
Fe1 Fe 0.26223(2) 0.28873(2) 0.69102(2) 0.03116(11) Uani 1 1 d . . . . .
Cl2 Cl 0.29913(3) 0.38460(4) 0.62240(4) 0.03958(17) Uani 1 1 d . . . . .
C19 C 0.06748(12) 0.52389(16) 0.40845(16) 0.0337(6) Uani 1 1 d . . . . .
H19 H 0.026962 0.546268 0.413877 0.040 Uiso 1 1 calc R . . . .
N1 N 0.16566(10) 0.33129(13) 0.68687(13) 0.0312(5) Uani 1 1 d . . . . .
C33 C 0.05276(13) 0.47798(16) 0.32890(16) 0.0333(6) Uani 1 1 d . . . . .
N2 N 0.24116(10) 0.25683(14) 0.80017(13) 0.0328(5) Uani 1 1 d . . . . .
C32 C -0.01138(14) 0.46082(19) 0.29665(18) 0.0422(7) Uani 1 1 d . . . . .
H32 H -0.041396 0.477270 0.324835 0.051 Uiso 1 1 calc R . . . .
N3 N 0.35383(11) 0.26011(16) 0.77345(14) 0.0404(6) Uani 1 1 d . . . . .
C31 C -0.03138(16) 0.4208(2) 0.2254(2) 0.0548(9) Uani 1 1 d . . . . .
H31 H -0.074203 0.410359 0.206167 0.066 Uiso 1 1 calc R . . . .
C30 C 0.01188(17) 0.3963(2) 0.1824(2) 0.0557(9) Uani 1 1 d . . . . .
H30 H -0.001294 0.369453 0.133743 0.067 Uiso 1 1 calc R . . . .
C29 C 0.07493(17) 0.4118(2) 0.21221(19) 0.0495(8) Uani 1 1 d . . . . .
H29 H 0.104132 0.394995 0.182962 0.059 Uiso 1 1 calc R . . . .
C28 C 0.09686(14) 0.45231(18) 0.28529(17) 0.0390(6) Uani 1 1 d . . . . .
C27 C 0.16773(14) 0.4666(2) 0.3065(2) 0.0469(8) Uani 1 1 d . . . . .
H27A H 0.188375 0.416969 0.302162 0.056 Uiso 1 1 calc R . . . .
H27B H 0.177688 0.500617 0.265134 0.056 Uiso 1 1 calc R . . . .
C26 C 0.19792(14) 0.5014(2) 0.3882(2) 0.0464(8) Uani 1 1 d . . . . .
H26A H 0.243417 0.503470 0.393579 0.056 Uiso 1 1 calc R . . . .
H26B H 0.189455 0.467651 0.430668 0.056 Uiso 1 1 calc R . . . .
C25 C 0.17380(15) 0.58323(19) 0.40000(19) 0.0453(7) Uani 1 1 d . . . . .
C24 C 0.21276(19) 0.6471(2) 0.4022(2) 0.0639(10) Uani 1 1 d . . . . .
H24 H 0.254372 0.640016 0.397411 0.077 Uiso 1 1 calc R . . . .
C23 C 0.1908(2) 0.7216(2) 0.4113(3) 0.0747(12) Uani 1 1 d . . . . .
H23 H 0.217614 0.764229 0.412313 0.090 Uiso 1 1 calc R . . . .
C22 C 0.1287(2) 0.7332(2) 0.4191(3) 0.0682(11) Uani 1 1 d . . . . .
H22 H 0.113826 0.783285 0.425159 0.082 Uiso 1 1 calc R . . . .
C21 C 0.08932(17) 0.6685(2) 0.4175(2) 0.0530(8) Uani 1 1 d . . . . .
H21 H 0.047945 0.675794 0.423171 0.064 Uiso 1 1 calc R . . . .
C20 C 0.11087(14) 0.59305(17) 0.40771(17) 0.0372(6) Uani 1 1 d . . . . .
C13 C 0.08924(12) 0.47186(16) 0.48391(15) 0.0317(6) Uani 1 1 d . . . . .
C12 C 0.07337(12) 0.39332(16) 0.48406(15) 0.0308(6) Uani 1 1 d . . . . .
H12 H 0.047596 0.371862 0.437825 0.037 Uiso 1 1 calc R . . . .
C11 C 0.09500(12) 0.34523(16) 0.55181(15) 0.0305(5) Uani 1 1 d . . . . .
C10 C 0.13301(11) 0.37895(16) 0.62055(15) 0.0303(5) Uani 1 1 d . . . . .
C15 C 0.14646(13) 0.45933(17) 0.62477(16) 0.0346(6) Uani 1 1 d . . . . .
C14 C 0.12369(12) 0.50450(17) 0.55580(16) 0.0341(6) Uani 1 1 d . . . . .
H14 H 0.131722 0.557918 0.557817 0.041 Uiso 1 1 calc R . . . .
C16 C 0.18402(15) 0.49434(19) 0.70236(18) 0.0435(7) Uani 1 1 d . . . . .
H16A H 0.163292 0.481430 0.746069 0.052 Uiso 0.834(8) 1 d R . P A 1
H16B H 0.225292 0.469590 0.714619 0.052 Uiso 0.834(8) 1 d R . P A 1
H16C H 0.195262 0.454450 0.742929 0.065 Uiso 0.166(8) 1 d R . P A 2
H16D H 0.221782 0.517550 0.691889 0.065 Uiso 0.166(8) 1 d R . P A 2
H16E H 0.159182 0.533700 0.721329 0.065 Uiso 0.166(8) 1 d R . P A 2
C18 C 0.07950(14) 0.25930(17) 0.54916(18) 0.0392(6) Uani 1 1 d D . . . .
H18A H 0.052805 0.246680 0.497456 0.059 Uiso 0.834(8) 1 d R . P A 1
H18B H 0.117995 0.229670 0.556766 0.059 Uiso 0.834(8) 1 d R . P A 1
H18C H 0.057935 0.246850 0.591456 0.059 Uiso 0.834(8) 1 d R . P A 1
H18D H 0.117795 0.230780 0.546926 0.047 Uiso 0.166(8) 1 d R . P A 2
H18E H 0.068095 0.245430 0.599726 0.047 Uiso 0.166(8) 1 d R . P A 2
C6 C 0.13902(12) 0.30669(16) 0.74350(15) 0.0323(6) Uani 1 1 d . . . . .
C7 C 0.07171(13) 0.3207(2) 0.74720(18) 0.0444(7) Uani 1 1 d . . . . .
H7A H 0.052744 0.356384 0.704981 0.067 Uiso 1 1 calc GR . . . .
H7B H 0.070081 0.342601 0.799003 0.067 Uiso 1 1 calc GR . . . .
H7C H 0.049004 0.272125 0.739984 0.067 Uiso 1 1 calc GR . . . .
C1 C 0.18150(12) 0.26310(17) 0.80931(15) 0.0316(6) Uani 1 1 d . . . . .
C2 C 0.16411(13) 0.23406(18) 0.87805(16) 0.0379(6) Uani 1 1 d . . . . .
H2 H 0.122379 0.237201 0.883524 0.045 Uiso 1 1 calc R . . . .
C3 C 0.21029(14) 0.20030(19) 0.93831(17) 0.0420(7) Uani 1 1 d . . . . .
H3 H 0.199647 0.180310 0.984727 0.050 Uiso 1 1 calc R . . . .
C4 C 0.27238(14) 0.19635(19) 0.92937(17) 0.0415(7) Uani 1 1 d . . . . .
H4 H 0.303921 0.175152 0.970100 0.050 Uiso 1 1 calc R . . . .
C5 C 0.28642(12) 0.22456(17) 0.85868(16) 0.0355(6) Uani 1 1 d . . . . .
C8 C 0.35088(13) 0.22723(19) 0.84127(18) 0.0418(7) Uani 1 1 d . . . . .
C9 C 0.40563(15) 0.1947(2) 0.9011(2) 0.0572(9) Uani 1 1 d . . . . .
H9A H 0.443172 0.198812 0.879921 0.086 Uiso 1 1 calc GR . . . .
H9B H 0.397756 0.140740 0.910965 0.086 Uiso 1 1 calc GR . . . .
H9C H 0.411310 0.223411 0.950939 0.086 Uiso 1 1 calc GR . . . .
C34 C 0.41317(12) 0.27465(19) 0.75113(18) 0.0407(7) Uani 1 1 d . . . . .
C39 C 0.43630(14) 0.22152(18) 0.7025(2) 0.0457(7) Uani 1 1 d . . . . .
C38 C 0.48940(14) 0.24342(19) 0.6729(2) 0.0468(8) Uani 1 1 d . . . . .
H38 H 0.505031 0.209092 0.639420 0.056 Uiso 1 1 calc R . . . .
C37 C 0.51942(13) 0.31499(18) 0.69226(18) 0.0388(6) Uani 1 1 d . . . . .
C36 C 0.49577(14) 0.3654(2) 0.74230(18) 0.0443(7) Uani 1 1 d . . . . .
H36 H 0.516062 0.412940 0.756366 0.053 Uiso 1 1 calc R . . . .
C35 C 0.44263(14) 0.3473(2) 0.77223(18) 0.0461(7) Uani 1 1 d . . . . .
C40 C 0.40572(18) 0.1427(2) 0.6830(3) 0.0753(13) Uani 1 1 d D U . . .
H40C H 0.393516 0.122173 0.730214 0.113 Uiso 0.406(11) 1 calc GR . P B 2
H40D H 0.435258 0.107660 0.666696 0.113 Uiso 0.406(11) 1 calc GR . P B 2
H40E H 0.368933 0.147929 0.639712 0.113 Uiso 0.406(11) 1 calc GR . P B 2
H40A H 0.360703 0.148964 0.679636 0.090 Uiso 0.594(11) 1 calc R . P B 1
H40B H 0.421747 0.108624 0.728837 0.090 Uiso 0.594(11) 1 calc R . P B 1
C42 C 0.41609(18) 0.4054(3) 0.8242(2) 0.0680(11) Uani 1 1 d D . . . .
H42A H 0.371817 0.413218 0.801609 0.102 Uiso 0.594(11) 1 calc GR . P B 1
H42B H 0.438034 0.454273 0.825317 0.102 Uiso 0.594(11) 1 calc GR . P B 1
H42C H 0.421677 0.385420 0.878364 0.102 Uiso 0.594(11) 1 calc GR . P B 1
H42D H 0.386241 0.438834 0.788242 0.082 Uiso 0.406(11) 1 calc R . P B 2
H42E H 0.392449 0.376398 0.856966 0.082 Uiso 0.406(11) 1 calc R . P B 2
C43 C 0.57345(13) 0.34116(19) 0.65255(18) 0.0409(7) Uani 1 1 d . . . . .
H43 H 0.554773 0.381033 0.612824 0.049 Uiso 1 1 calc R . . . .
C57 C 0.59529(13) 0.27710(19) 0.60363(18) 0.0417(7) Uani 1 1 d . . . . .
C56 C 0.56781(17) 0.2764(2) 0.5205(2) 0.0540(9) Uani 1 1 d . . . . .
H56 H 0.539498 0.316004 0.499566 0.065 Uiso 1 1 calc R . . . .
C55 C 0.5804(2) 0.2210(3) 0.4689(2) 0.0719(12) Uani 1 1 d . . . . .
H55 H 0.561132 0.222708 0.414012 0.086 Uiso 1 1 calc R . . . .
C54 C 0.6225(2) 0.1617(3) 0.4996(3) 0.0791(13) Uani 1 1 d . . . . .
H54 H 0.631260 0.122568 0.465454 0.095 Uiso 1 1 calc R . . . .
C53 C 0.65136(19) 0.1609(3) 0.5814(3) 0.0693(11) Uani 1 1 d . . . . .
H53 H 0.680308 0.121655 0.601350 0.083 Uiso 1 1 calc R . . . .
C52 C 0.63804(15) 0.2176(2) 0.6344(2) 0.0499(8) Uani 1 1 d . . . . .
C51 C 0.67445(17) 0.2096(2) 0.7225(2) 0.0578(9) Uani 1 1 d . . . . .
H51A H 0.672619 0.155077 0.737441 0.069 Uiso 1 1 calc R . . . .
H51B H 0.718478 0.221395 0.723794 0.069 Uiso 1 1 calc R . . . .
C50 C 0.65521(15) 0.2577(2) 0.78834(19) 0.0492(8) Uani 1 1 d . . . . .
H50A H 0.611009 0.247929 0.787860 0.059 Uiso 1 1 calc R . . . .
H50B H 0.680122 0.241730 0.840801 0.059 Uiso 1 1 calc R . . . .
C49 C 0.66467(13) 0.3434(2) 0.77675(18) 0.0424(7) Uani 1 1 d . . . . .
C48 C 0.71228(15) 0.3851(2) 0.8294(2) 0.0530(9) Uani 1 1 d . . . . .
H48 H 0.737494 0.359740 0.873583 0.064 Uiso 1 1 calc R . . . .
C47 C 0.72236(16) 0.4629(2) 0.8169(2) 0.0536(9) Uani 1 1 d . . . . .
H47 H 0.754403 0.489529 0.852344 0.064 Uiso 1 1 calc R . . . .
C46 C 0.68554(16) 0.5013(2) 0.7527(2) 0.0531(9) Uani 1 1 d . . . . .
H46 H 0.692950 0.553791 0.744274 0.064 Uiso 1 1 calc R . . . .
C45 C 0.63728(14) 0.4625(2) 0.7002(2) 0.0451(7) Uani 1 1 d . . . . .
H45 H 0.611881 0.489237 0.657116 0.054 Uiso 1 1 calc R . . . .
C44 C 0.62653(13) 0.38263(18) 0.71165(17) 0.0388(6) Uani 1 1 d . . . . .
Cl1 Cl 0.23266(4) 0.17041(5) 0.62748(5) 0.04750(19) Uani 1 1 d . . . . .
C17 C 0.1935(2) 0.5794(3) 0.7021(3) 0.0624(14) Uani 0.834(8) 1 d . . P A 1
H17A H 0.218234 0.592569 0.663410 0.094 Uiso 0.834(8) 1 calc GR . P A 1
H17B H 0.215214 0.596132 0.755196 0.094 Uiso 0.834(8) 1 calc GR . P A 1
H17C H 0.153101 0.604985 0.687692 0.094 Uiso 0.834(8) 1 calc GR . P A 1
C17A C 0.0270(7) 0.2308(12) 0.4833(9) 0.046(5) Uani 0.166(8) 1 d D U P A 2
H17D H 0.037200 0.240189 0.431683 0.069 Uiso 0.166(8) 1 calc GR . P A 2
H17E H -0.011312 0.257934 0.485872 0.069 Uiso 0.166(8) 1 calc GR . P A 2
H17F H 0.021171 0.175742 0.489964 0.069 Uiso 0.166(8) 1 calc GR . P A 2
C41 C 0.4135(7) 0.1002(8) 0.6071(8) 0.184(7) Uani 0.594(11) 1 d D U P B 1
H41A H 0.391451 0.051149 0.603093 0.276 Uiso 0.594(11) 1 calc R . P B 1
H41B H 0.396233 0.131497 0.560317 0.276 Uiso 0.594(11) 1 calc R . P B 1
H41C H 0.457603 0.090941 0.609781 0.276 Uiso 0.594(11) 1 calc R . P B 1
C41A C 0.4619(7) 0.4559(10) 0.8787(11) 0.172(9) Uani 0.406(11) 1 d D U P B 2
H41D H 0.461899 0.506828 0.855004 0.258 Uiso 0.406(11) 1 calc GR . P B 2
H41E H 0.503411 0.433499 0.886622 0.258 Uiso 0.406(11) 1 calc GR . P B 2
H41F H 0.450025 0.460144 0.930086 0.258 Uiso 0.406(11) 1 calc GR . P B 2

loop_
_atom_site_aniso_label
_atom_site_aniso_U_11
_atom_site_aniso_U_22
_atom_site_aniso_U_33
_atom_site_aniso_U_23
_atom_site_aniso_U_13
_atom_site_aniso_U_12
Fe1 0.02494(18) 0.0423(2) 0.02751(19) 0.00740(16) 0.00852(13) 0.00214(16)
Cl2 0.0417(4) 0.0472(4) 0.0319(3) 0.0067(3) 0.0126(3) -0.0064(3)
C19 0.0275(13) 0.0402(16) 0.0342(13) 0.0061(12) 0.0086(10) 0.0082(11)
N1 0.0275(11) 0.0381(13) 0.0286(11) 0.0062(9) 0.0071(8) 0.0017(9)
C33 0.0321(13) 0.0362(15) 0.0328(13) 0.0100(11) 0.0094(10) 0.0088(11)
N2 0.0254(11) 0.0440(14) 0.0299(11) 0.0056(10) 0.0080(8) 0.0002(9)
C32 0.0350(15) 0.0495(18) 0.0431(16) 0.0051(14) 0.0107(12) 0.0110(13)
N3 0.0261(11) 0.0556(16) 0.0401(13) 0.0148(12) 0.0084(9) -0.0011(11)
C31 0.0428(18) 0.067(2) 0.0504(19) -0.0085(17) 0.0000(14) 0.0044(16)
C30 0.055(2) 0.063(2) 0.0451(18) -0.0083(16) 0.0025(15) 0.0072(17)
C29 0.057(2) 0.053(2) 0.0416(17) 0.0000(15) 0.0181(15) 0.0135(16)
C28 0.0396(15) 0.0405(16) 0.0395(15) 0.0088(13) 0.0142(12) 0.0078(13)
C27 0.0379(16) 0.055(2) 0.0526(18) 0.0060(15) 0.0212(14) 0.0090(14)
C26 0.0283(14) 0.059(2) 0.0550(19) 0.0093(16) 0.0156(13) 0.0081(14)
C25 0.0391(16) 0.0499(19) 0.0482(17) 0.0100(15) 0.0121(13) -0.0021(14)
C24 0.054(2) 0.067(3) 0.073(3) 0.009(2) 0.0196(19) -0.0145(19)
C23 0.074(3) 0.051(2) 0.099(3) 0.011(2) 0.019(2) -0.021(2)
C22 0.079(3) 0.041(2) 0.081(3) 0.0106(19) 0.011(2) -0.0014(19)
C21 0.0517(19) 0.047(2) 0.057(2) 0.0065(16) 0.0050(15) 0.0092(16)
C20 0.0373(15) 0.0360(16) 0.0366(14) 0.0085(12) 0.0047(11) 0.0013(12)
C13 0.0241(12) 0.0425(16) 0.0300(13) 0.0048(11) 0.0091(10) 0.0079(11)
C12 0.0242(12) 0.0392(15) 0.0295(12) 0.0026(11) 0.0067(9) 0.0033(11)
C11 0.0246(12) 0.0371(15) 0.0312(13) 0.0023(11) 0.0089(10) 0.0042(11)
C10 0.0245(12) 0.0388(15) 0.0294(12) 0.0081(11) 0.0100(9) 0.0069(11)
C15 0.0307(13) 0.0426(16) 0.0307(13) -0.0003(12) 0.0073(10) 0.0043(12)
C14 0.0323(14) 0.0332(15) 0.0380(14) 0.0033(12) 0.0106(11) 0.0058(11)
C16 0.0458(17) 0.0456(18) 0.0375(15) -0.0039(13) 0.0057(12) 0.0041(14)
C18 0.0348(15) 0.0417(17) 0.0396(15) 0.0083(13) 0.0052(11) -0.0014(12)
C6 0.0298(13) 0.0400(15) 0.0288(12) -0.0008(11) 0.0100(10) -0.0017(11)
C7 0.0326(14) 0.064(2) 0.0405(16) 0.0041(15) 0.0161(12) 0.0053(14)
C1 0.0291(13) 0.0400(15) 0.0272(12) 0.0002(11) 0.0093(10) -0.0046(11)
C2 0.0328(14) 0.0540(18) 0.0291(13) 0.0039(12) 0.0114(11) -0.0044(13)
C3 0.0437(16) 0.0567(19) 0.0274(13) 0.0066(13) 0.0113(11) -0.0114(14)
C4 0.0367(15) 0.0565(19) 0.0300(13) 0.0078(13) 0.0045(11) -0.0072(13)
C5 0.0266(13) 0.0459(17) 0.0327(13) 0.0096(12) 0.0040(10) -0.0034(12)
C8 0.0292(14) 0.0542(19) 0.0406(15) 0.0131(14) 0.0050(11) -0.0003(13)
C9 0.0341(16) 0.082(3) 0.0534(19) 0.0290(18) 0.0054(14) 0.0002(16)
C34 0.0224(12) 0.058(2) 0.0422(15) 0.0204(14) 0.0078(11) 0.0010(12)
C39 0.0293(14) 0.0405(17) 0.069(2) 0.0109(15) 0.0154(14) 0.0013(12)
C38 0.0324(15) 0.0447(18) 0.067(2) 0.0054(16) 0.0192(14) 0.0026(13)
C37 0.0260(13) 0.0491(18) 0.0416(15) 0.0092(13) 0.0079(11) -0.0021(12)
C36 0.0349(15) 0.057(2) 0.0418(16) 0.0005(14) 0.0095(12) -0.0122(14)
C35 0.0316(15) 0.066(2) 0.0403(16) 0.0042(15) 0.0065(12) -0.0081(14)
C40 0.050(2) 0.050(2) 0.139(4) -0.001(2) 0.048(2) -0.0025(17)
C42 0.053(2) 0.098(3) 0.061(2) -0.026(2) 0.0299(18) -0.023(2)
C43 0.0284(13) 0.0517(19) 0.0429(16) 0.0102(14) 0.0084(11) -0.0080(13)
C57 0.0297(14) 0.0537(19) 0.0433(16) 0.0004(14) 0.0114(12) -0.0114(13)
C56 0.0478(19) 0.072(2) 0.0433(17) -0.0016(17) 0.0120(14) -0.0189(17)
C55 0.069(3) 0.102(3) 0.047(2) -0.013(2) 0.0160(18) -0.024(3)
C54 0.074(3) 0.099(4) 0.074(3) -0.035(3) 0.037(2) -0.012(3)
C53 0.059(2) 0.081(3) 0.073(3) -0.023(2) 0.024(2) 0.004(2)
C52 0.0398(17) 0.058(2) 0.0552(19) -0.0060(16) 0.0181(14) -0.0049(15)
C51 0.0466(19) 0.060(2) 0.067(2) 0.0077(18) 0.0119(16) 0.0086(17)
C50 0.0404(17) 0.063(2) 0.0437(17) 0.0070(15) 0.0067(13) -0.0030(15)
C49 0.0305(14) 0.057(2) 0.0405(16) -0.0019(14) 0.0092(12) -0.0064(13)
C48 0.0363(16) 0.078(3) 0.0446(17) -0.0067(17) 0.0084(13) -0.0054(16)
C47 0.0394(17) 0.066(2) 0.059(2) -0.0240(18) 0.0182(15) -0.0141(16)
C46 0.0433(18) 0.049(2) 0.075(2) -0.0140(18) 0.0299(17) -0.0106(15)
C45 0.0313(15) 0.0523(19) 0.0565(18) -0.0013(15) 0.0200(13) -0.0018(13)
C44 0.0277(13) 0.0515(18) 0.0404(15) -0.0017(13) 0.0146(11) -0.0069(12)
Cl1 0.0443(4) 0.0432(4) 0.0533(4) -0.0031(3) 0.0069(3) 0.0058(3)
C17 0.074(3) 0.056(3) 0.054(3) -0.011(2) 0.007(2) -0.024(2)
C17A 0.048(10) 0.055(11) 0.034(9) -0.014(8) 0.008(7) -0.002(8)
C41 0.197(12) 0.163(11) 0.235(13) -0.080(9) 0.141(10) -0.084(9)
C41A 0.181(15) 0.155(13) 0.153(13) -0.115(11) -0.021(10) 0.053(11)

loop_
_atom_type_symbol
_atom_type_description
_atom_type_scat_dispersion_real
_atom_type_scat_dispersion_imag
_atom_type_scat_source
C C 0.0033 0.0016 'International Tables Vol C Tables 4.2.6.8 and 6.1.1.4'
H H 0.0000 0.0000 'International Tables Vol C Tables 4.2.6.8 and 6.1.1.4'
Cl Cl 0.1484 0.1585 'International Tables Vol C Tables 4.2.6.8 and 6.1.1.4'
Fe Fe 0.3463 0.8444 'International Tables Vol C Tables 4.2.6.8 and 6.1.1.4'
N N 0.0061 0.0033 'International Tables Vol C Tables 4.2.6.8 and 6.1.1.4'

loop_
_geom_angle_atom_site_label_1
_geom_angle_atom_site_label_2
_geom_angle_atom_site_label_3
_geom_angle
_geom_angle_site_symmetry_1
_geom_angle_site_symmetry_3
_geom_angle_publ_flag
Cl2 Fe1 Cl1 119.43(3) . . ?
N1 Fe1 Cl2 100.63(6) . . ?
N1 Fe1 N3 143.81(9) . . ?
N1 Fe1 Cl1 96.37(6) . . ?
N2 Fe1 Cl2 145.43(7) . . ?
N2 Fe1 N1 73.82(8) . . ?
N2 Fe1 N3 73.95(8) . . ?
N2 Fe1 Cl1 95.15(7) . . ?
N3 Fe1 Cl2 96.59(6) . . ?
N3 Fe1 Cl1 102.49(8) . . ?
C33 C19 C13 113.4(2) . . ?
C20 C19 C33 113.9(2) . . ?
C20 C19 C13 112.4(2) . . ?
C10 N1 Fe1 120.86(15) . . ?
C6 N1 Fe1 116.40(18) . . ?
C6 N1 C10 122.6(2) . . ?
C32 C33 C19 116.4(2) . . ?
C28 C33 C19 126.2(3) . . ?
C28 C33 C32 117.4(3) . . ?
C1 N2 Fe1 119.31(17) . . ?
C1 N2 C5 120.8(2) . . ?
C5 N2 Fe1 119.65(17) . . ?
C31 C32 C33 122.6(3) . . ?
C8 N3 Fe1 116.27(18) . . ?
C8 N3 C34 122.0(2) . . ?
C34 N3 Fe1 121.69(17) . . ?
C32 C31 C30 119.9(3) . . ?
C31 C30 C29 119.1(3) . . ?
C30 C29 C28 122.3(3) . . ?
C33 C28 C29 118.7(3) . . ?
C33 C28 C27 126.7(3) . . ?
C29 C28 C27 114.6(3) . . ?
C26 C27 C28 119.4(2) . . ?
C27 C26 C25 113.0(3) . . ?
C24 C25 C26 120.5(3) . . ?
C24 C25 C20 120.2(3) . . ?
C20 C25 C26 119.3(3) . . ?
C25 C24 C23 120.8(4) . . ?
C24 C23 C22 120.3(4) . . ?
C23 C22 C21 119.0(4) . . ?
C22 C21 C20 121.2(4) . . ?
C25 C20 C19 121.5(3) . . ?
C21 C20 C19 119.9(3) . . ?
C21 C20 C25 118.5(3) . . ?
C12 C13 C19 122.0(2) . . ?
C12 C13 C14 118.1(2) . . ?
C14 C13 C19 119.8(3) . . ?
C13 C12 C11 122.1(2) . . ?
C12 C11 C18 121.0(2) . . ?
C10 C11 C12 117.8(2) . . ?
C10 C11 C18 121.1(2) . . ?
C11 C10 N1 120.9(2) . . ?
C11 C10 C15 121.8(2) . . ?
C15 C10 N1 117.0(2) . . ?
C10 C15 C16 120.0(2) . . ?
C14 C15 C10 118.0(2) . . ?
C14 C15 C16 122.0(3) . . ?
C15 C14 C13 121.9(3) . . ?
C17 C16 C15 116.1(3) . . ?
C17A C18 C11 118.1(8) . . ?
N1 C6 C7 125.3(3) . . ?
N1 C6 C1 114.6(2) . . ?
C1 C6 C7 120.1(2) . . ?
N2 C1 C6 114.2(2) . . ?
N2 C1 C2 120.9(2) . . ?
C2 C1 C6 124.8(2) . . ?
C3 C2 C1 118.6(3) . . ?
C2 C3 C4 120.0(2) . . ?
C5 C4 C3 118.7(3) . . ?
N2 C5 C4 120.9(2) . . ?
N2 C5 C8 113.9(2) . . ?
C4 C5 C8 125.1(2) . . ?
N3 C8 C5 114.9(2) . . ?
N3 C8 C9 125.4(3) . . ?
C9 C8 C5 119.7(2) . . ?
C39 C34 N3 120.0(3) . . ?
C39 C34 C35 121.7(3) . . ?
C35 C34 N3 117.9(3) . . ?
C34 C39 C38 117.8(3) . . ?
C34 C39 C40 121.1(3) . . ?
C38 C39 C40 121.1(3) . . ?
C37 C38 C39 121.9(3) . . ?
C38 C37 C43 121.0(3) . . ?
C36 C37 C38 118.4(3) . . ?
C36 C37 C43 120.3(3) . . ?
C37 C36 C35 122.1(3) . . ?
C34 C35 C42 121.1(3) . . ?
C36 C35 C34 118.0(3) . . ?
C36 C35 C42 120.8(3) . . ?
C39 C40 C41 119.3(5) . . ?
C41A C42 C35 117.2(7) . . ?
C57 C43 C37 112.8(3) . . ?
C57 C43 C44 114.6(2) . . ?
C44 C43 C37 112.8(2) . . ?
C56 C57 C43 116.1(3) . . ?
C52 C57 C43 126.0(3) . . ?
C52 C57 C56 117.9(3) . . ?
C55 C56 C57 123.4(4) . . ?
C56 C55 C54 118.7(4) . . ?
C53 C54 C55 119.7(4) . . ?
C54 C53 C52 121.5(4) . . ?
C57 C52 C53 118.8(3) . . ?
C57 C52 C51 125.8(3) . . ?
C53 C52 C51 115.4(3) . . ?
C50 C51 C52 120.0(3) . . ?
C49 C50 C51 111.6(3) . . ?
C48 C49 C50 121.2(3) . . ?
C44 C49 C50 120.0(3) . . ?
C44 C49 C48 118.7(3) . . ?
C47 C48 C49 121.1(3) . . ?
C46 C47 C48 120.3(3) . . ?
C47 C46 C45 120.4(3) . . ?
C46 C45 C44 120.1(3) . . ?
C49 C44 C43 121.6(3) . . ?
C49 C44 C45 119.3(3) . . ?
C45 C44 C43 119.1(3) . . ?

loop_
_geom_bond_atom_site_label_1
_geom_bond_atom_site_label_2
_geom_bond_distance
_geom_bond_site_symmetry_2
_geom_bond_publ_flag
Fe1 Cl2 2.2547(8) . ?
Fe1 N1 2.201(2) . ?
Fe1 N2 2.068(2) . ?
Fe1 N3 2.213(2) . ?
Fe1 Cl1 2.3157(9) . ?
C19 C33 1.529(4) . ?
C19 C20 1.513(4) . ?
C19 C13 1.541(4) . ?
N1 C10 1.440(3) . ?
N1 C6 1.292(3) . ?
C33 C32 1.407(4) . ?
C33 C28 1.399(4) . ?
N2 C1 1.339(3) . ?
N2 C5 1.348(3) . ?
C32 C31 1.370(4) . ?
N3 C8 1.291(4) . ?
N3 C34 1.438(3) . ?
C31 C30 1.372(5) . ?
C30 C29 1.373(5) . ?
C29 C28 1.404(4) . ?
C28 C27 1.517(4) . ?
C27 C26 1.514(5) . ?
C26 C25 1.523(5) . ?
C25 C24 1.377(5) . ?
C25 C20 1.407(4) . ?
C24 C23 1.381(6) . ?
C23 C22 1.393(6) . ?
C22 C21 1.395(5) . ?
C21 C20 1.396(4) . ?
C13 C12 1.388(4) . ?
C13 C14 1.395(4) . ?
C12 C11 1.404(4) . ?
C11 C10 1.392(4) . ?
C11 C18 1.507(4) . ?
C10 C15 1.405(4) . ?
C15 C14 1.395(4) . ?
C15 C16 1.507(4) . ?
C16 C17 1.470(5) . ?
C18 C17A 1.487(9) . ?
C6 C7 1.492(4) . ?
C6 C1 1.480(4) . ?
C1 C2 1.389(4) . ?
C2 C3 1.387(4) . ?
C3 C4 1.387(4) . ?
C4 C5 1.383(4) . ?
C5 C8 1.489(4) . ?
C8 C9 1.487(4) . ?
C34 C39 1.390(5) . ?
C34 C35 1.408(5) . ?
C39 C38 1.402(4) . ?
C39 C40 1.508(5) . ?
C38 C37 1.392(4) . ?
C37 C36 1.383(4) . ?
C37 C43 1.538(4) . ?
C36 C35 1.390(4) . ?
C35 C42 1.520(5) . ?
C40 C41 1.516(8) . ?
C42 C41A 1.475(9) . ?
C43 C57 1.510(4) . ?
C43 C44 1.522(4) . ?
C57 C56 1.400(4) . ?
C57 C52 1.398(5) . ?
C56 C55 1.356(6) . ?
C55 C54 1.387(7) . ?
C54 C53 1.386(6) . ?
C53 C52 1.393(5) . ?
C52 C51 1.529(5) . ?
C51 C50 1.515(5) . ?
C50 C49 1.500(5) . ?
C49 C48 1.400(4) . ?
C49 C44 1.394(4) . ?
C48 C47 1.372(5) . ?
C47 C46 1.365(5) . ?
C46 C45 1.383(5) . ?
C45 C44 1.407(4) . ?
